data_2214581
loop_
_publ_author_name
'Hoong-Kun Fun'
'Jeannie Bee-Jan Teh'
'Yong-Miao Shen'
'Jian-Hua Xu'

_publ_section_title
4,5,6,7-Tetrachloro-3-(cyclohepta-1,3,6-trien-1-yl)-3-hydroxy-2-(2-hydroxyethyl)-2,3-dihydro-1<i>H</i>-isoindol-1-one
_journal_coeditor_code CI2402
_journal_issue 8
_journal_name_full 'Acta Crystallographica Section E'
_journal_page_first o3385
_journal_page_last o3385
_journal_paper_doi 10.1107/S1600536807031509
_journal_volume 63
_journal_year 2007
_chemical_formula_iupac 'C17 H13 Cl4 N O3'
_chemical_formula_moiety 'C17 H13 Cl4 N O3'
_chemical_formula_sum 'C17 H13 Cl4 N O3'
_chemical_formula_weight 421.08
_chemical_name_systematic
;
4,5,6,7-Tetrachloro-3-(cyclohepta-1,3,6-trien-1-yl)-3-hydroxy-2-
(2-hydroxyethyl)-2,3-dihydro-1<i>H</i>-isoindol-1-one
;
_space_group_IT_number 14
_symmetry_cell_setting monoclinic
_symmetry_space_group_name_Hall '-P 2ybc'
_symmetry_space_group_name_H-M 'P 1 21/c 1'
_atom_sites_solution_hydrogens geom
_atom_sites_solution_primary direct
_atom_sites_solution_secondary difmap
_audit_creation_method SHELXL-97
_cell_angle_alpha 90.00
_cell_angle_beta 105.816(3)
_cell_angle_gamma 90.00
_cell_formula_units_Z 4
_cell_length_a 5.7285(3)
_cell_length_b 27.9820(12)
_cell_length_c 10.7301(5)
_cell_measurement_reflns_used 9862
_cell_measurement_temperature 100.00(10)
_cell_measurement_theta_max 28.83
_cell_measurement_theta_min 1.46
_cell_volume 1654.87(14)
_computing_cell_refinement APEX2
_computing_data_collection 'APEX2 (Bruker, 2005)'
_computing_data_reduction 'SAINT (Bruker, 2005)'
_computing_molecular_graphics SHELXTL
_computing_publication_material
;
SHELXTL, PARST (Nardelli, 1995) and PLATON (Spek, 2003)
;
_computing_structure_refinement SHELXTL
_computing_structure_solution 'SHELXTL (Sheldrick, 1998)'
_diffrn_ambient_temperature 100.00(10)
_diffrn_detector_area_resol_mean 8.33
_diffrn_measured_fraction_theta_full 0.996
_diffrn_measured_fraction_theta_max 0.996
_diffrn_measurement_device_type
;
Bruker SMART APEXII CCD area-detector
;
_diffrn_measurement_method \w
_diffrn_radiation_monochromator graphite
_diffrn_radiation_source 'fine-focus sealed tube'
_diffrn_radiation_type MoK\a
_diffrn_radiation_wavelength 0.71073
_diffrn_reflns_av_R_equivalents 0.0507
_diffrn_reflns_av_sigmaI/netI 0.0373
_diffrn_reflns_limit_h_max 7
_diffrn_reflns_limit_h_min -7
_diffrn_reflns_limit_k_max 37
_diffrn_reflns_limit_k_min -37
_diffrn_reflns_limit_l_max 14
_diffrn_reflns_limit_l_min -14
_diffrn_reflns_number 32385
_diffrn_reflns_theta_full 28.83
_diffrn_reflns_theta_max 28.83
_diffrn_reflns_theta_min 1.46
_diffrn_standards_number 0
_exptl_absorpt_coefficient_mu 0.733
_exptl_absorpt_correction_T_max 0.9296
_exptl_absorpt_correction_T_min 0.7343
_exptl_absorpt_correction_type multi-scan
_exptl_absorpt_process_details '(SADABS; Bruker, 2005)'
_exptl_crystal_colour Colourless
_exptl_crystal_density_diffrn 1.690
_exptl_crystal_density_method 'not measured'
_exptl_crystal_description Needle
_exptl_crystal_F_000 856
_exptl_crystal_size_max 0.45
_exptl_crystal_size_mid 0.12
_exptl_crystal_size_min 0.10
_refine_diff_density_max 0.505
_refine_diff_density_min -0.600
_refine_ls_extinction_method none
_refine_ls_goodness_of_fit_ref 1.119
_refine_ls_hydrogen_treatment constr
_refine_ls_matrix_type full
_refine_ls_number_parameters 236
_refine_ls_number_reflns 4319
_refine_ls_number_restraints 0
_refine_ls_restrained_S_all 1.119
_refine_ls_R_factor_all 0.0594
_refine_ls_R_factor_gt 0.0467
_refine_ls_shift/su_max 0.001
_refine_ls_shift/su_mean 0.000
_refine_ls_structure_factor_coef Fsqd
_refine_ls_weighting_details 'calc w=1/[\s^2^(Fo^2^)+(0.0699P)^2^+0.7172P] where P=(Fo^2^+2Fc^2^)/3'
_refine_ls_weighting_scheme calc
_refine_ls_wR_factor_gt 0.1177
_refine_ls_wR_factor_ref 0.1299
_reflns_number_gt 3643
_reflns_number_total 4319
_reflns_threshold_expression I>2\s(I)
_cod_data_source_file ci2402.cif
_cod_data_source_block I
_cod_depositor_comments
;
The following automatic conversions were performed:
'_symmetry_cell_setting' value 'Monoclinic' changed to 'monoclinic'
according to '/home/saulius/struct/CIF-dictionaries/cif_core.dic'
dictionary named 'cif_core.dic' version 2.4.1 from 2010-06-29.

Automatic conversion script
Id: cif_fix_enum 1527 2010-12-29 10:47:43Z saulius 

The following automatic conversions were performed:

'_symmetry_cell_setting' value 'Monoclinic' changed to 'monoclinic'
according to /home/saulius/struct/CIF-dictionaries/cif_core.dic
dictionary named 'cif_core.dic' version 2.4.1 from 2010-06-29.

Automatic conversion script
Id: cif_fix_values 1715 2011-07-08 13:25:40Z adriana 
;
_cod_original_cell_volume 1654.86(14)
_cod_original_sg_symbol_H-M 'P 21/c'
_cod_database_code 2214581
_cod_database_fobs_code 2214581

loop_
_symmetry_equiv_pos_as_xyz
'x, y, z'
'-x, y+1/2, -z+1/2'
'-x, -y, -z'
'x, -y-1/2, z-1/2'

loop_
_atom_site_type_symbol
_atom_site_label
_atom_site_fract_x
_atom_site_fract_y
_atom_site_fract_z
_atom_site_U_iso_or_equiv
_atom_site_adp_type
_atom_site_calc_flag
_atom_site_refinement_flags
_atom_site_occupancy
_atom_site_disorder_assembly
_atom_site_disorder_group
Cl Cl1 -0.29215(10) 0.03836(2) 1.11550(5) 0.02248(15) Uani d . 1 . .
Cl Cl2 0.04401(11) 0.10146(2) 1.33363(5) 0.02604(16) Uani d . 1 . .
Cl Cl3 0.44031(11) 0.16567(2) 1.27276(5) 0.02525(15) Uani d . 1 . .
Cl Cl4 0.48531(11) 0.17301(2) 0.98860(6) 0.02581(16) Uani d . 1 . .
O O1 -0.2907(3) 0.01311(7) 0.83031(16) 0.0304(4) Uani d . 1 . .
O O2 0.3526(3) 0.08766(6) 0.77716(18) 0.0269(4) Uani d . 1 . .
H H2A 0.3809 0.0603 0.8045 0.040 Uiso calc R 1 . .
O O3A -0.4124(7) 0.04349(13) 0.4118(3) 0.0292(10) Uani d P 0.509(5) A 1
H H3A -0.3513 0.0577 0.3617 0.044 Uiso calc PR 0.509(5) A 1
O O3B -0.5578(6) 0.05223(13) 0.5737(3) 0.0245(10) Uani d P 0.491(5) A 2
H H3B -0.5516 0.0237 0.5919 0.037 Uiso calc PR 0.491(5) A 2
N N1 -0.0585(3) 0.06401(6) 0.74676(17) 0.0174(4) Uani d . 1 . .
C C1 -0.1487(4) 0.04629(8) 0.8422(2) 0.0183(4) Uani d . 1 . .
C C2 -0.0356(4) 0.07528(8) 0.9597(2) 0.0175(4) Uani d . 1 . .
C C3 -0.0708(4) 0.07389(8) 1.0830(2) 0.0183(4) Uani d . 1 . .
C C4 0.0766(4) 0.10265(8) 1.1789(2) 0.0191(4) Uani d . 1 . .
C C5 0.2515(4) 0.13256(8) 1.1510(2) 0.0188(4) Uani d . 1 . .
C C6 0.2753(4) 0.13497(8) 1.0250(2) 0.0190(4) Uani d . 1 . .
C C7 0.1311(4) 0.10621(7) 0.9313(2) 0.0166(4) Uani d . 1 . .
C C8 0.1250(4) 0.10192(8) 0.7885(2) 0.0172(4) Uani d . 1 . .
C C9 0.0402(4) 0.14778(8) 0.7125(2) 0.0173(4) Uani d . 1 . .
C C10 -0.1781(4) 0.16913(8) 0.7316(2) 0.0210(5) Uani d . 1 . .
H H10A -0.2893 0.1488 0.7534 0.025 Uiso calc R 1 . .
C C11 -0.2327(5) 0.21585(9) 0.7204(2) 0.0250(5) Uani d . 1 . .
H H11A -0.3834 0.2257 0.7280 0.030 Uiso calc R 1 . .
C C12 -0.0631(5) 0.25245(8) 0.6965(2) 0.0270(5) Uani d . 1 . .
H H12A -0.1351 0.2839 0.6960 0.032 Uiso calc R 1 . .
H H12B 0.0857 0.2516 0.7664 0.032 Uiso calc R 1 . .
C C13 -0.0071(6) 0.24467(9) 0.5749(3) 0.0376(7) Uani d . 1 . .
H H13A -0.0303 0.2702 0.5174 0.045 Uiso calc R 1 . .
C C14 0.0752(5) 0.20388(9) 0.5379(2) 0.0312(6) Uani d . 1 . .
H H14A 0.0825 0.2011 0.4526 0.037 Uiso calc R 1 . .
C C15 0.1538(4) 0.16358(8) 0.6247(2) 0.0209(5) Uani d . 1 . .
H H15A 0.2927 0.1474 0.6196 0.025 Uiso calc R 1 . .
C C16 -0.1193(4) 0.04355(8) 0.6172(2) 0.0206(5) Uani d . 1 A .
H H16A -0.1414 0.0093 0.6232 0.025 Uiso calc R 1 . .
H H16B 0.0149 0.0487 0.5798 0.025 Uiso calc R 1 . .
C C17 -0.3483(5) 0.06508(10) 0.5283(2) 0.0273(5) Uani d . 1 . .
H H17A -0.4799 0.0622 0.5687 0.033 Uiso calc PR 0.509(5) A 1
H H17B -0.3219 0.0988 0.5166 0.033 Uiso calc PR 0.509(5) A 1
H H17C -0.3703 0.0535 0.4417 0.033 Uiso d PR 0.491(5) A 2
H H17D -0.3330 0.0992 0.5271 0.033 Uiso d PR 0.491(5) A 2

loop_
_atom_site_aniso_label
_atom_site_aniso_U_11
_atom_site_aniso_U_22
_atom_site_aniso_U_33
_atom_site_aniso_U_12
_atom_site_aniso_U_13
_atom_site_aniso_U_23
Cl1 0.0218(3) 0.0280(3) 0.0205(3) -0.0060(2) 0.0105(2) 0.00298(19)
Cl2 0.0296(3) 0.0344(3) 0.0164(3) -0.0046(3) 0.0102(2) 0.0011(2)
Cl3 0.0235(3) 0.0305(3) 0.0224(3) -0.0057(2) 0.0072(2) -0.0047(2)
Cl4 0.0251(3) 0.0285(3) 0.0286(3) -0.0099(2) 0.0152(3) -0.0029(2)
O1 0.0278(10) 0.0425(10) 0.0237(8) -0.0179(8) 0.0115(8) -0.0051(7)
O2 0.0189(8) 0.0211(8) 0.0478(10) 0.0030(7) 0.0215(8) 0.0033(7)
O3A 0.032(2) 0.038(2) 0.0192(16) -0.0147(16) 0.0093(15) -0.0078(13)
O3B 0.0146(17) 0.039(2) 0.0222(17) 0.0011(15) 0.0082(14) -0.0021(14)
N1 0.0166(9) 0.0211(9) 0.0170(8) 0.0003(7) 0.0090(8) 0.0002(6)
C1 0.0141(10) 0.0233(10) 0.0189(10) 0.0016(9) 0.0071(9) 0.0017(8)
C2 0.0141(10) 0.0218(10) 0.0179(9) 0.0020(9) 0.0065(9) 0.0038(8)
C3 0.0157(11) 0.0223(10) 0.0186(10) 0.0000(9) 0.0077(9) 0.0035(8)
C4 0.0181(11) 0.0233(10) 0.0183(10) 0.0029(9) 0.0087(9) 0.0032(8)
C5 0.0180(11) 0.0208(10) 0.0189(10) 0.0009(9) 0.0072(9) -0.0011(8)
C6 0.0167(11) 0.0196(10) 0.0233(10) -0.0004(9) 0.0099(9) 0.0022(8)
C7 0.0132(10) 0.0191(10) 0.0188(10) 0.0029(8) 0.0065(9) 0.0037(7)
C8 0.0162(11) 0.0207(10) 0.0185(9) 0.0024(9) 0.0111(9) 0.0009(8)
C9 0.0171(11) 0.0201(10) 0.0163(9) 0.0003(9) 0.0070(9) 0.0012(8)
C10 0.0194(12) 0.0252(11) 0.0196(10) 0.0022(9) 0.0074(9) 0.0024(8)
C11 0.0237(12) 0.0257(11) 0.0281(12) 0.0049(10) 0.0112(10) 0.0008(9)
C12 0.0316(14) 0.0210(11) 0.0314(12) 0.0031(10) 0.0139(11) 0.0019(9)
C13 0.056(2) 0.0247(12) 0.0430(15) 0.0027(13) 0.0313(15) 0.0060(11)
C14 0.0457(17) 0.0321(13) 0.0223(11) 0.0055(12) 0.0201(12) 0.0068(10)
C15 0.0226(12) 0.0233(11) 0.0206(10) 0.0023(9) 0.0125(10) 0.0010(8)
C16 0.0188(11) 0.0268(11) 0.0186(10) -0.0010(9) 0.0093(9) -0.0033(8)
C17 0.0204(12) 0.0454(15) 0.0192(10) 0.0022(11) 0.0106(10) -0.0003(10)

loop_
_atom_type_symbol
_atom_type_description
_atom_type_scat_dispersion_real
_atom_type_scat_dispersion_imag
_atom_type_scat_source
C C 0.0033 0.0016 'International Tables Vol C Tables 4.2.6.8 and 6.1.1.4'
H H 0.0000 0.0000 'International Tables Vol C Tables 4.2.6.8 and 6.1.1.4'
N N 0.0061 0.0033 'International Tables Vol C Tables 4.2.6.8 and 6.1.1.4'
O O 0.0106 0.0060 'International Tables Vol C Tables 4.2.6.8 and 6.1.1.4'
Cl Cl 0.1484 0.1585 'International Tables Vol C Tables 4.2.6.8 and 6.1.1.4'

loop_
_geom_angle_atom_site_label_1
_geom_angle_atom_site_label_2
_geom_angle_atom_site_label_3
_geom_angle
C8 O2 H2A 109.5
C17 O3A H3A 109.5
H3A O3A H17C 85.6
C17 O3B H3B 109.5
C1 N1 C16 122.32(19)
C1 N1 C8 114.78(18)
C16 N1 C8 122.59(18)
O1 C1 N1 125.4(2)
O1 C1 C2 128.9(2)
N1 C1 C2 105.76(19)
C7 C2 C3 121.0(2)
C7 C2 C1 108.73(18)
C3 C2 C1 130.3(2)
C2 C3 C4 118.0(2)
C2 C3 Cl1 120.99(17)
C4 C3 Cl1 121.00(16)
C3 C4 C5 120.8(2)
C3 C4 Cl2 119.84(17)
C5 C4 Cl2 119.36(17)
C6 C5 C4 120.0(2)
C6 C5 Cl3 120.09(17)
C4 C5 Cl3 119.88(16)
C7 C6 C5 118.8(2)
C7 C6 Cl4 120.79(17)
C5 C6 Cl4 120.39(17)
C6 C7 C2 121.2(2)
C6 C7 C8 128.67(19)
C2 C7 C8 110.09(19)
O2 C8 N1 111.84(17)
O2 C8 C7 110.02(18)
N1 C8 C7 100.43(16)
O2 C8 C9 111.15(18)
N1 C8 C9 110.21(18)
C7 C8 C9 112.76(17)
C15 C9 C10 124.0(2)
C15 C9 C8 120.1(2)
C10 C9 C8 115.55(18)
C11 C10 C9 125.3(2)
C11 C10 H10A 117.4
C9 C10 H10A 117.4
C10 C11 C12 122.8(2)
C10 C11 H11A 118.6
C12 C11 H11A 118.6
C13 C12 C11 111.7(2)
C13 C12 H12A 109.3
C11 C12 H12A 109.3
C13 C12 H12B 109.3
C11 C12 H12B 109.3
H12A C12 H12B 107.9
C14 C13 C12 125.5(2)
C14 C13 H13A 117.2
C12 C13 H13A 117.2
C13 C14 C15 123.0(2)
C13 C14 H14A 118.5
C15 C14 H14A 118.5
C9 C15 C14 125.0(2)
C9 C15 H15A 117.5
C14 C15 H15A 117.5
N1 C16 C17 112.61(19)
N1 C16 H16A 109.1
C17 C16 H16A 109.1
N1 C16 H16B 109.1
C17 C16 H16B 109.1
H16A C16 H16B 107.8
O3A C17 O3B 99.1(3)
O3A C17 C16 112.0(3)
O3B C17 C16 109.9(2)
O3A C17 H17A 109.2
C16 C17 H17A 109.2
O3A C17 H17B 109.2
O3B C17 H17B 117.1
C16 C17 H17B 109.2
H17A C17 H17B 107.9
O3B C17 H17C 109.7
C16 C17 H17C 109.7
H17A C17 H17C 119.4
H17B C17 H17C 100.8
O3A C17 H17D 115.9
O3B C17 H17D 109.7
C16 C17 H17D 109.7
H17A C17 H17D 100.1
H17C C17 H17D 108.2

loop_
_geom_bond_atom_site_label_1
_geom_bond_atom_site_label_2
_geom_bond_distance
Cl1 C3 1.720(2)
Cl2 C4 1.721(2)
Cl3 C5 1.722(2)
Cl4 C6 1.728(2)
O1 C1 1.218(3)
O2 C8 1.400(3)
O2 H2A 0.82
O3A C17 1.346(4)
O3A H3A 0.82
O3A H17C 0.4437
O3B C17 1.458(4)
O3B H3B 0.82
N1 C1 1.360(3)
N1 C16 1.455(3)
N1 C8 1.475(3)
C1 C2 1.491(3)
C2 C7 1.383(3)
C2 C3 1.392(3)
C3 C4 1.395(3)
C4 C5 1.399(3)
C5 C6 1.398(3)
C6 C7 1.374(3)
C7 C8 1.527(3)
C8 C9 1.527(3)
C9 C15 1.357(3)
C9 C10 1.450(3)
C10 C11 1.342(3)
C10 H10A 0.93
C11 C12 1.481(4)
C11 H11A 0.93
C12 C13 1.443(4)
C12 H12A 0.97
C12 H12B 0.97
C13 C14 1.336(4)
C13 H13A 0.93
C14 C15 1.453(3)
C14 H14A 0.93
C15 H15A 0.93
C16 C17 1.520(3)
C16 H16A 0.97
C16 H16B 0.97
C17 H17A 0.97
C17 H17B 0.97
C17 H17C 0.96
C17 H17D 0.96

loop_
_geom_hbond_atom_site_label_D
_geom_hbond_atom_site_label_H
_geom_hbond_atom_site_label_A
_geom_hbond_site_symmetry_A
_geom_hbond_distance_DH
_geom_hbond_distance_HA
_geom_hbond_distance_DA
_geom_hbond_angle_DHA
_geom_hbond_publ_flag
O2 H2A O1 1_655 0.82 2.25 2.867(3) 132 y
O3A H3A Cl1 1_554 0.82 2.81 3.435(3) 135 y
O3A H3A Cl2 1_554 0.82 2.66 3.371(4) 146 y
C15 H15A O2 1_555 0.93 2.34 2.733(3) 105 y

loop_
_geom_torsion_atom_site_label_1
_geom_torsion_atom_site_label_2
_geom_torsion_atom_site_label_3
_geom_torsion_atom_site_label_4
_geom_torsion
C16 N1 C1 O1 -1.8(4)
C8 N1 C1 O1 -175.5(2)
C16 N1 C1 C2 177.46(19)
C8 N1 C1 C2 3.8(2)
O1 C1 C2 C7 174.5(2)
N1 C1 C2 C7 -4.8(2)
O1 C1 C2 C3 -3.8(4)
N1 C1 C2 C3 177.0(2)
C7 C2 C3 C4 -3.6(3)
C1 C2 C3 C4 174.5(2)
C7 C2 C3 Cl1 175.60(17)
C1 C2 C3 Cl1 -6.3(3)
C2 C3 C4 C5 1.1(3)
Cl1 C3 C4 C5 -178.07(17)
C2 C3 C4 Cl2 -178.86(17)
Cl1 C3 C4 Cl2 2.0(3)
C3 C4 C5 C6 1.9(3)
Cl2 C4 C5 C6 -178.11(17)
C3 C4 C5 Cl3 -177.09(17)
Cl2 C4 C5 Cl3 2.9(3)
C4 C5 C6 C7 -2.5(3)
Cl3 C5 C6 C7 176.50(17)
C4 C5 C6 Cl4 178.26(17)
Cl3 C5 C6 Cl4 -2.7(3)
C5 C6 C7 C2 0.1(3)
Cl4 C6 C7 C2 179.29(17)
C5 C6 C7 C8 -179.2(2)
Cl4 C6 C7 C8 0.0(3)
C3 C2 C7 C6 3.1(3)
C1 C2 C7 C6 -175.4(2)
C3 C2 C7 C8 -177.52(19)
C1 C2 C7 C8 4.0(2)
C1 N1 C8 O2 115.3(2)
C16 N1 C8 O2 -58.4(3)
C1 N1 C8 C7 -1.4(2)
C16 N1 C8 C7 -175.08(18)
C1 N1 C8 C9 -120.6(2)
C16 N1 C8 C9 65.8(2)
C6 C7 C8 O2 59.6(3)
C2 C7 C8 O2 -119.8(2)
C6 C7 C8 N1 177.6(2)
C2 C7 C8 N1 -1.8(2)
C6 C7 C8 C9 -65.1(3)
C2 C7 C8 C9 115.5(2)
O2 C8 C9 C15 13.9(3)
N1 C8 C9 C15 -110.7(2)
C7 C8 C9 C15 138.0(2)
O2 C8 C9 C10 -172.13(19)
N1 C8 C9 C10 63.3(2)
C7 C8 C9 C10 -48.0(3)
C15 C9 C10 C11 -34.4(4)
C8 C9 C10 C11 151.9(2)
C9 C10 C11 C12 -5.0(4)
C10 C11 C12 C13 61.7(3)
C11 C12 C13 C14 -53.2(4)
C12 C13 C14 C15 -9.5(5)
C10 C9 C15 C14 0.2(4)
C8 C9 C15 C14 173.6(2)
C13 C14 C15 C9 41.3(4)
C1 N1 C16 C17 87.9(3)
C8 N1 C16 C17 -98.9(2)
N1 C16 C17 O3A -175.5(2)
N1 C16 C17 O3B -66.3(3)
